data_4135115
loop_
_publ_author_name
'Messinis, Antonis M.'
'Finger, Lars H.'
'Hu, Lianrui'
'Ackermann, Lutz'

_publ_section_title
;
 Allenes for Versatile Iron-Catalyzed C-H Activation by Weak
 O-Coordination: Mechanistic Insights by Kinetics, Intermediate Isolation,
 and Computation.
;
_journal_name_full 'Journal of the American Chemical Society'
_journal_paper_doi 10.1021/jacs.0c04837
_journal_year 2020
_chemical_formula_moiety 'C20 H41 Fe O P3'
_chemical_formula_sum 'C20 H41 Fe O P3'
_chemical_formula_weight 446.29
_space_group_crystal_system orthorhombic
_space_group_IT_number 62
_space_group_name_Hall '-P 2ac 2n'
_space_group_name_H-M_alt 'P n m a'
_atom_sites_solution_hydrogens mixed
_atom_sites_solution_primary dual
_audit_creation_date 2019-04-16
_audit_creation_method
;
Olex2 1.2
(compiled 2018.05.29 svn.r3508 for OlexSys, GUI svn.r5506)
;
_cell_angle_alpha 90
_cell_angle_beta 90
_cell_angle_gamma 90
_cell_formula_units_Z 4
_cell_length_a 9.666(2)
_cell_length_b 13.466(4)
_cell_length_c 18.476(5)
_cell_measurement_reflns_used 9975
_cell_measurement_temperature 100
_cell_measurement_theta_max 29.575
_cell_measurement_theta_min 2.817
_cell_volume 2404.9(11)
_computing_cell_refinement 'SAINT V8.38A (?, 2016)'
_computing_data_reduction 'SAINT V8.38A (?, 2016)'
_computing_molecular_graphics 'Olex2 (Dolomanov et al., 2009)'
_computing_publication_material 'Olex2 (Dolomanov et al., 2009)'
_computing_structure_refinement 'XL (Sheldrick, 2008)'
_computing_structure_solution 'XT (Sheldrick, 2015)'
_diffrn_ambient_temperature 100.0
_diffrn_measured_fraction_theta_full 0.999
_diffrn_measured_fraction_theta_max 0.999
_diffrn_measurement_device_type 'Bruker D8 Venture'
_diffrn_measurement_method '\f and \w scans'
_diffrn_radiation_type MoK\a
_diffrn_radiation_wavelength 0.71073
_diffrn_reflns_av_R_equivalents 0.0346
_diffrn_reflns_av_unetI/netI 0.0151
_diffrn_reflns_Laue_measured_fraction_full 0.999
_diffrn_reflns_Laue_measured_fraction_max 0.999
_diffrn_reflns_limit_h_max 13
_diffrn_reflns_limit_h_min -13
_diffrn_reflns_limit_k_max 18
_diffrn_reflns_limit_k_min -18
_diffrn_reflns_limit_l_max 25
_diffrn_reflns_limit_l_min -25
_diffrn_reflns_number 47524
_diffrn_reflns_point_group_measured_fraction_full 0.999
_diffrn_reflns_point_group_measured_fraction_max 0.999
_diffrn_reflns_theta_full 25.242
_diffrn_reflns_theta_max 29.599
_diffrn_reflns_theta_min 2.378
_diffrn_standards_number 0
_exptl_absorpt_coefficient_mu 0.833
_exptl_absorpt_correction_T_max 0.3236
_exptl_absorpt_correction_T_min 0.2865
_exptl_absorpt_correction_type multi-scan
_exptl_absorpt_process_details
'SADABS-2016/2 (Bruker,2016/2) was used for absorption correction. wR2(int) was 0.1213 before and 0.0477 after correction. The Ratio of minimum to maximum transmission is 0.8854. The \l/2 correction factor is Not present.'
_exptl_crystal_colour yellow
_exptl_crystal_colour_primary yellow
_exptl_crystal_density_diffrn 1.233
_exptl_crystal_description plate
_exptl_crystal_F_000 960
_exptl_crystal_size_max 0.326
_exptl_crystal_size_mid 0.264
_exptl_crystal_size_min 0.034
_refine_diff_density_max 0.457
_refine_diff_density_min -0.382
_refine_diff_density_rms 0.052
_refine_ls_extinction_method none
_refine_ls_goodness_of_fit_ref 1.087
_refine_ls_hydrogen_treatment mixed
_refine_ls_matrix_type full
_refine_ls_number_parameters 143
_refine_ls_number_reflns 3517
_refine_ls_number_restraints 0
_refine_ls_restrained_S_all 1.087
_refine_ls_R_factor_all 0.0290
_refine_ls_R_factor_gt 0.0242
_refine_ls_shift/su_max 0.001
_refine_ls_shift/su_mean 0.000
_refine_ls_structure_factor_coef Fsqd
_refine_ls_weighting_details 'w=1/[\s^2^(Fo^2^)+(0.0282P)^2^+1.0462P] where P=(Fo^2^+2Fc^2^)/3'
_refine_ls_weighting_scheme calc
_refine_ls_wR_factor_gt 0.0603
_refine_ls_wR_factor_ref 0.0625
_reflns_Friedel_coverage 0.000
_reflns_number_gt 3152
_reflns_number_total 3517
_reflns_threshold_expression 'I > 2\s(I)'
_cod_data_source_file ja0c04837_si_001.cif
_cod_data_source_block 0643_cg_0m
_cod_original_cell_volume 2404.6(11)
_cod_database_code 4135115
_shelx_shelxl_version_number 2018/3
_shelx_space_group_comment
;
The symmetry employed for this shelxl refinement is uniquely defined
by the following loop, which should always be used as a source of
symmetry information in preference to the above space-group names.
They are only intended as comments.
;
_shelx_estimated_absorpt_t_max 0.972
_shelx_estimated_absorpt_t_min 0.773
_olex2_refinement_description
;
1. Fixed Uiso
 At 1.2 times of:
  All C(H) groups
 At 1.5 times of:
  All C(H,H,H) groups
2. Others
 Fixed Sof: H5A(0.5) H5B(0.5) H5C(0.5) H15A(0.5) H15B(0.5) H15C(0.5)
3.a Aromatic/amide H refined with riding coordinates:
 C7(H7), C8(H8), C9(H9), C10(H10)
3.b Idealised Me refined as rotating group:
 C5(H5A,H5B,H5C), C6(H6A,H6B,H6C), C11(H11A,H11B,H11C), C12(H12A,H12B,H12C),
 C13(H13A,H13B,H13C), C14(H14A,H14B,H14C), C15(H15A,H15B,H15C)
;
_olex2_submission_special_instructions 'No special instructions were received'

loop_
_space_group_symop_operation_xyz
'x, y, z'
'-x+1/2, -y, z+1/2'
'-x, y+1/2, -z'
'x+1/2, -y+1/2, -z+1/2'
'-x, -y, -z'
'x-1/2, y, -z-1/2'
'x, -y-1/2, z'
'-x-1/2, y-1/2, z-1/2'

loop_
_atom_site_label
_atom_site_type_symbol
_atom_site_fract_x
_atom_site_fract_y
_atom_site_fract_z
_atom_site_U_iso_or_equiv
_atom_site_adp_type
_atom_site_occupancy
_atom_site_site_symmetry_order
_atom_site_calc_flag
_atom_site_refinement_flags_posn
_atom_site_refinement_flags_adp
_atom_site_refinement_flags_occupancy
_atom_site_disorder_assembly
_atom_site_disorder_group
Fe1 Fe 0.24972(2) 0.250000 0.42006(2) 0.01148(6) Uani 1 2 d S T P . .
H H 0.337(3) 0.250000 0.3546(14) 0.045(7) Uiso 1 2 d S T P . .
P1 P 0.29042(3) 0.40699(2) 0.40280(2) 0.01598(7) Uani 1 1 d . . . . .
P2 P 0.04515(4) 0.250000 0.36565(2) 0.01630(9) Uani 1 2 d S T P . .
O1 O 0.14343(11) 0.250000 0.51088(5) 0.0123(2) Uani 1 2 d S T P . .
C1 C 0.40159(15) 0.250000 0.48876(8) 0.0134(3) Uani 1 2 d S T P . .
C2 C 0.35854(15) 0.250000 0.56304(8) 0.0130(3) Uani 1 2 d S T P . .
C3 C 0.20970(16) 0.250000 0.57027(8) 0.0126(3) Uani 1 2 d S T P . .
C4 C 0.12690(16) 0.250000 0.64047(8) 0.0154(3) Uani 1 2 d S T P . .
C5 C -0.02799(17) 0.250000 0.62323(9) 0.0242(4) Uani 1 2 d S T P . .
H5A H -0.050328 0.307808 0.593199 0.036 Uiso 0.5 1 calc GR . . A -1
H5B H -0.080926 0.253109 0.668413 0.036 Uiso 0.5 1 calc GR . . A -1
H5C H -0.051889 0.189084 0.597037 0.036 Uiso 0.5 1 calc GR . . A -1
C6 C 0.15866(13) 0.34401(10) 0.68470(6) 0.0227(2) Uani 1 1 d . . . . .
H6A H 0.256603 0.344277 0.698414 0.034 Uiso 1 1 calc GR . . . .
H6B H 0.101292 0.344730 0.728431 0.034 Uiso 1 1 calc GR . . . .
H6C H 0.138330 0.402928 0.655437 0.034 Uiso 1 1 calc GR . . . .
C7 C 0.45544(16) 0.250000 0.62035(9) 0.0164(3) Uani 1 2 d S T P . .
H7 H 0.423811 0.250000 0.669030 0.020 Uiso 1 2 calc RS T P . .
C8 C 0.59525(17) 0.250000 0.60619(9) 0.0186(3) Uani 1 2 d S T P . .
H8 H 0.660305 0.250000 0.644737 0.022 Uiso 1 2 calc RS T P . .
C9 C 0.64030(16) 0.250000 0.53396(9) 0.0176(3) Uani 1 2 d S T P . .
H9 H 0.736632 0.250000 0.523756 0.021 Uiso 1 2 calc RS T P . .
C10 C 0.54696(16) 0.250000 0.47774(9) 0.0162(3) Uani 1 2 d S T P . .
H10 H 0.581208 0.250000 0.429545 0.019 Uiso 1 2 calc RS T P . .
C11 C 0.21802(13) 0.48932(9) 0.47197(7) 0.0238(3) Uani 1 1 d . . . . .
H11A H 0.116786 0.485816 0.470515 0.036 Uiso 1 1 calc GR . . . .
H11B H 0.247776 0.557690 0.462597 0.036 Uiso 1 1 calc GR . . . .
H11C H 0.250749 0.468512 0.519832 0.036 Uiso 1 1 calc GR . . . .
C12 C 0.46980(13) 0.45110(9) 0.40166(7) 0.0239(2) Uani 1 1 d . . . . .
H12A H 0.513305 0.437083 0.448468 0.036 Uiso 1 1 calc GR . . . .
H12B H 0.471081 0.522824 0.392704 0.036 Uiso 1 1 calc GR . . . .
H12C H 0.520916 0.416969 0.363193 0.036 Uiso 1 1 calc GR . . . .
C13 C 0.23552(15) 0.46938(11) 0.31922(7) 0.0290(3) Uani 1 1 d . . . . .
H13A H 0.282726 0.439213 0.277743 0.044 Uiso 1 1 calc GR . . . .
H13B H 0.259294 0.540035 0.321935 0.044 Uiso 1 1 calc GR . . . .
H13C H 0.135246 0.462202 0.313370 0.044 Uiso 1 1 calc GR . . . .
C14 C -0.07447(13) 0.14889(10) 0.38922(8) 0.0262(3) Uani 1 1 d . . . . .
H14A H -0.036151 0.085480 0.372599 0.039 Uiso 1 1 calc GR . . . .
H14B H -0.163999 0.160417 0.365786 0.039 Uiso 1 1 calc GR . . . .
H14C H -0.087015 0.146861 0.441833 0.039 Uiso 1 1 calc GR . . . .
C15 C 0.0339(2) 0.250000 0.26690(10) 0.0338(5) Uani 1 2 d S T P . .
H15A H 0.070636 0.312722 0.248048 0.051 Uiso 0.5 1 calc GR . . B -1
H15B H -0.062945 0.242734 0.252197 0.051 Uiso 0.5 1 calc GR . . B -1
H15C H 0.088139 0.194544 0.247505 0.051 Uiso 0.5 1 calc GR . . B -1

loop_
_atom_site_aniso_label
_atom_site_aniso_U_11
_atom_site_aniso_U_22
_atom_site_aniso_U_33
_atom_site_aniso_U_23
_atom_site_aniso_U_13
_atom_site_aniso_U_12
Fe1 0.01416(11) 0.00985(10) 0.01043(10) 0.000 0.00045(7) 0.000
P1 0.01909(14) 0.01121(13) 0.01765(14) 0.00160(10) 0.00162(10) -0.00060(10)
P2 0.01884(19) 0.01562(18) 0.01445(18) 0.000 -0.00451(14) 0.000
O1 0.0132(5) 0.0132(5) 0.0107(5) 0.000 -0.0007(4) 0.000
C1 0.0139(6) 0.0104(6) 0.0157(7) 0.000 0.0011(5) 0.000
C2 0.0129(6) 0.0111(6) 0.0150(7) 0.000 -0.0006(5) 0.000
C3 0.0141(6) 0.0112(6) 0.0124(6) 0.000 -0.0008(5) 0.000
C4 0.0143(7) 0.0198(7) 0.0120(7) 0.000 0.0005(5) 0.000
C5 0.0144(7) 0.0400(10) 0.0182(8) 0.000 0.0024(6) 0.000
C6 0.0252(6) 0.0249(6) 0.0179(5) -0.0058(4) 0.0017(4) 0.0013(5)
C7 0.0165(7) 0.0159(7) 0.0168(7) 0.000 -0.0021(6) 0.000
C8 0.0153(7) 0.0171(7) 0.0234(8) 0.000 -0.0056(6) 0.000
C9 0.0113(7) 0.0130(7) 0.0284(8) 0.000 0.0006(6) 0.000
C10 0.0153(7) 0.0136(7) 0.0198(7) 0.000 0.0036(6) 0.000
C11 0.0252(6) 0.0149(5) 0.0315(6) -0.0055(5) 0.0047(5) -0.0006(4)
C12 0.0228(6) 0.0164(5) 0.0325(7) 0.0016(5) 0.0051(5) -0.0039(5)
C13 0.0362(7) 0.0241(6) 0.0268(6) 0.0128(5) -0.0014(5) -0.0016(5)
C14 0.0209(6) 0.0196(6) 0.0381(7) -0.0008(5) -0.0037(5) -0.0036(5)
C15 0.0455(12) 0.0386(11) 0.0172(8) 0.000 -0.0117(8) 0.000

loop_
_atom_type_symbol
_atom_type_description
_atom_type_scat_dispersion_real
_atom_type_scat_dispersion_imag
_atom_type_scat_source
C C 0.0033 0.0016 'International Tables Vol C Tables 4.2.6.8 and 6.1.1.4'
H H 0.0000 0.0000 'International Tables Vol C Tables 4.2.6.8 and 6.1.1.4'
Fe Fe 0.3463 0.8444 'International Tables Vol C Tables 4.2.6.8 and 6.1.1.4'
O O 0.0106 0.0060 'International Tables Vol C Tables 4.2.6.8 and 6.1.1.4'
P P 0.1023 0.0942 'International Tables Vol C Tables 4.2.6.8 and 6.1.1.4'

loop_
_geom_angle_atom_site_label_1
_geom_angle_atom_site_label_2
_geom_angle_atom_site_label_3
_geom_angle
_geom_angle_site_symmetry_1
_geom_angle_site_symmetry_3
_geom_angle_publ_flag
P1 Fe1 P1 153.06(2) 7_565 . ?
P1 Fe1 P2 95.445(11) . . ?
P1 Fe1 P2 95.446(11) 7_565 . ?
O1 Fe1 P1 102.683(11) . 7_565 ?
O1 Fe1 P1 102.683(11) . . ?
O1 Fe1 P2 85.47(4) . . ?
C1 Fe1 P1 87.651(15) . . ?
C1 Fe1 P1 87.650(15) . 7_565 ?
C1 Fe1 P2 166.09(5) . . ?
C1 Fe1 O1 80.62(6) . . ?
C11 P1 Fe1 114.67(4) . . ?
C11 P1 C12 99.98(6) . . ?
C11 P1 C13 101.51(7) . . ?
C12 P1 Fe1 119.21(4) . . ?
C12 P1 C13 96.62(6) . . ?
C13 P1 Fe1 121.06(5) . . ?
C14 P2 Fe1 116.95(5) 7_565 . ?
C14 P2 Fe1 116.95(5) . . ?
C14 P2 C14 95.56(9) . 7_565 ?
C15 P2 Fe1 120.35(8) . . ?
C15 P2 C14 101.49(7) . 7_565 ?
C15 P2 C14 101.49(7) . . ?
C3 O1 Fe1 118.25(10) . . ?
C2 C1 Fe1 113.99(11) . . ?
C10 C1 Fe1 130.90(12) . . ?
C10 C1 C2 115.11(14) . . ?
C1 C2 C3 112.17(13) . . ?
C7 C2 C1 121.64(14) . . ?
C7 C2 C3 126.20(14) . . ?
O1 C3 C2 114.97(13) . . ?
O1 C3 C4 118.05(13) . . ?
C2 C3 C4 126.98(13) . . ?
C3 C4 C5 109.66(13) . . ?
C3 C4 C6 110.33(8) . 7_565 ?
C3 C4 C6 110.33(9) . . ?
C5 C4 C6 107.81(9) . . ?
C5 C4 C6 107.81(9) . 7_565 ?
C6 C4 C6 110.83(13) 7_565 . ?
C8 C7 C2 120.54(15) . . ?
C7 C8 C9 119.02(15) . . ?
C10 C9 C8 120.96(14) . . ?
C9 C10 C1 122.73(15) . . ?

loop_
_geom_bond_atom_site_label_1
_geom_bond_atom_site_label_2
_geom_bond_distance
_geom_bond_site_symmetry_2
_geom_bond_publ_flag
Fe1 P1 2.1737(7) . ?
Fe1 P1 2.1737(7) 7_565 ?
Fe1 P2 2.2180(6) . ?
Fe1 O1 1.9676(11) . ?
Fe1 C1 1.9406(16) . ?
P1 C11 1.8308(13) . ?
P1 C12 1.8328(13) . ?
P1 C13 1.8364(13) . ?
P2 C14 1.8386(13) 7_565 ?
P2 C14 1.8385(13) . ?
P2 C15 1.8277(19) . ?
O1 C3 1.2705(18) . ?
C1 C2 1.434(2) . ?
C1 C10 1.420(2) . ?
C2 C3 1.445(2) . ?
C2 C7 1.414(2) . ?
C3 C4 1.524(2) . ?
C4 C5 1.531(2) . ?
C4 C6 1.5376(15) 7_565 ?
C4 C6 1.5376(15) . ?
C7 C8 1.376(2) . ?
C8 C9 1.404(2) . ?
C9 C10 1.376(2) . ?
